data_1557026
loop_
_publ_author_name
'Suzuki, Mitsuharu'
'Terai, Kengo'
'Quinton, Cassandre'
'Hayashi, Hironobu'
'Aratani, Naoki'
'Yamada, Hiroko'

_publ_section_title
;
 Open-circuit-voltage shift of over 0.5 V in organic photovoltaic cells
 induced by a minor structural difference in alkyl substituents
;
_journal_issue 7
_journal_name_full 'Chemical Science'
_journal_page_first 1825
_journal_page_last 1831
_journal_paper_doi 10.1039/C9SC04956H
_journal_volume 11
_journal_year 2020
_chemical_formula_moiety 'C42 H42 S4'
_chemical_formula_sum 'C42 H42 S4'
_chemical_formula_weight 675.03
_space_group_crystal_system monoclinic
_space_group_IT_number 14
_space_group_name_Hall '-P 2ybc'
_space_group_name_H-M_alt 'P 1 21/c 1'
_atom_sites_solution_hydrogens geom
_atom_sites_solution_primary direct
_atom_sites_solution_secondary difmap
_audit_update_record
;
2019-10-01 deposited with the CCDC.	2020-01-13 downloaded from the CCDC.
;
_cell_angle_alpha 90.0000
_cell_angle_beta 95.850(7)
_cell_angle_gamma 90.0000
_cell_formula_units_Z 2
_cell_length_a 22.150(3)
_cell_length_b 5.7413(7)
_cell_length_c 13.1188(16)
_cell_measurement_reflns_used 8439
_cell_measurement_temperature 103
_cell_measurement_theta_max 25.41
_cell_measurement_theta_min 3.04
_cell_volume 1659.6(4)
_computing_cell_refinement 'RAPID AUTO'
_computing_data_collection 'RAPID AUTO (Rigaku, ????)'
_computing_data_reduction 'RAPID AUTO'
_computing_molecular_graphics 'CrystalStructure 4.2'
_computing_publication_material 'CrystalStructure 4.2 (Rigaku, 2015)'
_computing_structure_refinement 'SHELXL Version 2014/7 (Sheldrick, 2008)'
_computing_structure_solution 'SHELXT Version 2014/5 (Sheldrick, 2014)'
_diffrn_ambient_temperature 103
_diffrn_detector_area_resol_mean 10.000
_diffrn_measured_fraction_theta_full 0.999
_diffrn_measured_fraction_theta_max 0.999
_diffrn_measurement_device_type 'Rigaku R-AXIS RAPID'
_diffrn_measurement_method \w
_diffrn_radiation_type 'Mo K\a'
_diffrn_radiation_wavelength 0.71075
_diffrn_reflns_av_R_equivalents 0.1552
_diffrn_reflns_Laue_measured_fraction_full 0.999
_diffrn_reflns_Laue_measured_fraction_max 0.999
_diffrn_reflns_limit_h_max 26
_diffrn_reflns_limit_h_min -26
_diffrn_reflns_limit_k_max 6
_diffrn_reflns_limit_k_min -6
_diffrn_reflns_limit_l_max 15
_diffrn_reflns_limit_l_min -15
_diffrn_reflns_number 20577
_diffrn_reflns_point_group_measured_fraction_full 0.999
_diffrn_reflns_point_group_measured_fraction_max 0.999
_diffrn_reflns_theta_full 25.242
_diffrn_reflns_theta_max 25.349
_diffrn_reflns_theta_min 3.122
_diffrn_standards_number 0
_exptl_absorpt_coefficient_mu 0.318
_exptl_absorpt_correction_T_max 0.997
_exptl_absorpt_correction_T_min 0.331
_exptl_absorpt_correction_type multi-scan
_exptl_absorpt_process_details 'ABSCOR (Rigaku, 1995)'
_exptl_crystal_colour yellow
_exptl_crystal_density_diffrn 1.351
_exptl_crystal_density_method 'not measured'
_exptl_crystal_description platelet
_exptl_crystal_F_000 716.00
_exptl_crystal_size_max 0.110
_exptl_crystal_size_mid 0.110
_exptl_crystal_size_min 0.010
_refine_diff_density_max 0.46
_refine_diff_density_min -0.53
_refine_ls_extinction_method none
_refine_ls_goodness_of_fit_ref 1.118
_refine_ls_hydrogen_treatment constr
_refine_ls_number_parameters 210
_refine_ls_number_reflns 3019
_refine_ls_number_restraints 0
_refine_ls_R_factor_all 0.1411
_refine_ls_R_factor_gt 0.0965
_refine_ls_shift/su_max 0.000
_refine_ls_structure_factor_coef Fsqd
_refine_ls_weighting_details 'w = 1/[\s^2^(Fo^2^)+(0.1557P)^2^] where P=(Fo^2^+2Fc^2^)/3'
_refine_ls_weighting_scheme calc
_refine_ls_wR_factor_gt 0.2486
_refine_ls_wR_factor_ref 0.2772
_reflns_Friedel_coverage 0.000
_reflns_number_gt 2053
_reflns_number_total 3019
_reflns_threshold_expression F^2^>2.0\s(F^2^)
_cod_data_source_file c9sc04956h2.cif
_cod_data_source_block EBDBTA
_cod_depositor_comments
;Adding full bibliography for 1557024--1557026.cif.

 Adding full bibliography for 1557024--1557026.cif.
;
_cod_database_code 1557026

loop_
_space_group_symop_id
_space_group_symop_operation_xyz
1 +X,+Y,+Z
2 -X,1/2+Y,1/2-Z
3 -X,-Y,-Z
4 +X,-1/2-Y,-1/2+Z

loop_
_atom_site_label
_atom_site_type_symbol
_atom_site_fract_x
_atom_site_fract_y
_atom_site_fract_z
_atom_site_U_iso_or_equiv
_atom_site_adp_type
_atom_site_occupancy
_atom_site_site_symmetry_order
_atom_site_calc_flag
_atom_site_refinement_flags_posn
_atom_site_refinement_flags_adp
S1 S 0.31493(7) 0.6074(3) 0.58857(11) 0.0428(5) Uani 1 1 d . .
S2 S 0.25453(7) 0.2991(3) 0.29077(11) 0.0445(5) Uani 1 1 d . .
C1 C 0.4145(3) 0.7933(11) 0.8874(4) 0.0447(15) Uani 1 1 d . .
H1 H 0.4049 0.9416 0.9135 0.054 Uiso 1 1 calc R U
C2 C 0.3865(3) 0.7217(10) 0.7959(4) 0.0433(15) Uani 1 1 d . .
H2 H 0.3569 0.8192 0.7600 0.052 Uiso 1 1 calc R U
C3 C 0.4009(3) 0.5001(11) 0.7519(4) 0.0408(14) Uani 1 1 d . .
C4 C 0.4446(3) 0.3630(11) 0.8036(4) 0.0448(15) Uani 1 1 d . .
H4 H 0.4560 0.2211 0.7736 0.054 Uiso 1 1 calc R U
C5 C 0.4734(3) 0.4303(10) 0.9022(4) 0.0406(14) Uani 1 1 d . .
C6 C 0.5152(3) 0.2855(10) 0.9590(4) 0.0398(14) Uani 1 1 d . .
H6 H 0.5254 0.1394 0.9313 0.048 Uiso 1 1 calc R U
C7 C 0.5418(3) 0.3514(10) 1.0546(4) 0.0393(14) Uani 1 1 d . .
C8 C 0.3700(3) 0.4283(11) 0.6535(4) 0.0415(15) Uani 1 1 d . .
C9 C 0.3761(3) 0.2303(10) 0.5986(4) 0.0407(14) Uani 1 1 d . .
H9 H 0.4037 0.1095 0.6207 0.049 Uiso 1 1 calc R U
C10 C 0.3377(3) 0.2197(11) 0.5053(4) 0.0414(14) Uani 1 1 d . .
H10 H 0.3365 0.0907 0.4598 0.050 Uiso 1 1 calc R U
C11 C 0.3025(3) 0.4147(10) 0.4874(4) 0.0400(14) Uani 1 1 d . .
C12 C 0.2623(3) 0.4752(11) 0.3988(4) 0.0403(14) Uani 1 1 d . .
C13 C 0.2295(3) 0.6728(11) 0.3805(4) 0.0467(16) Uani 1 1 d . .
H13 H 0.2286 0.7950 0.4291 0.056 Uiso 1 1 calc R U
C14 C 0.1966(3) 0.6800(11) 0.2823(4) 0.0465(15) Uani 1 1 d . .
H14 H 0.1704 0.8051 0.2600 0.056 Uiso 1 1 calc R U
C15 C 0.2055(3) 0.4962(11) 0.2239(4) 0.0441(15) Uani 1 1 d . .
C16 C 0.1811(3) 0.4472(11) 0.1150(4) 0.0473(16) Uani 1 1 d . .
H16A H 0.2159 0.4305 0.0740 0.057 Uiso 1 1 calc R U
H16B H 0.1576 0.5849 0.0885 0.057 Uiso 1 1 calc R U
C17 C 0.1404(3) 0.2303(11) 0.0962(4) 0.0479(16) Uani 1 1 d . .
H17 H 0.1666 0.0905 0.1118 0.058 Uiso 1 1 calc R U
C18 C 0.1171(3) 0.2192(12) -0.0181(4) 0.0506(16) Uani 1 1 d . .
H18A H 0.0893 0.3521 -0.0347 0.061 Uiso 1 1 calc R U
H18B H 0.1519 0.2365 -0.0590 0.061 Uiso 1 1 calc R U
C19 C 0.0837(3) -0.0062(13) -0.0494(5) 0.0568(17) Uani 1 1 d . .
H19A H 0.0471 -0.0185 -0.0136 0.068 Uiso 1 1 calc R U
H19B H 0.1103 -0.1393 -0.0312 0.068 Uiso 1 1 calc R U
H19C H 0.0723 -0.0055 -0.1236 0.068 Uiso 1 1 calc R U
C20 C 0.0896(3) 0.2216(11) 0.1670(4) 0.0493(16) Uani 1 1 d . .
H20A H 0.0679 0.0716 0.1558 0.059 Uiso 1 1 calc R U
H20B H 0.1083 0.2233 0.2388 0.059 Uiso 1 1 calc R U
C21 C 0.0433(3) 0.4181(13) 0.1535(5) 0.0599(19) Uani 1 1 d . .
H21A H 0.0210 0.4081 0.0852 0.072 Uiso 1 1 calc R U
H21B H 0.0642 0.5684 0.1611 0.072 Uiso 1 1 calc R U
H21C H 0.0147 0.4041 0.2056 0.072 Uiso 1 1 calc R U

loop_
_atom_site_aniso_label
_atom_site_aniso_U_11
_atom_site_aniso_U_22
_atom_site_aniso_U_33
_atom_site_aniso_U_23
_atom_site_aniso_U_13
_atom_site_aniso_U_12
S1 0.0485(9) 0.0481(10) 0.0295(8) -0.0013(6) -0.0081(6) 0.0024(7)
S2 0.0493(10) 0.0515(10) 0.0304(8) -0.0029(7) -0.0074(6) 0.0025(7)
C1 0.057(4) 0.042(4) 0.033(3) -0.002(3) -0.005(3) 0.000(3)
C2 0.049(4) 0.044(4) 0.035(3) 0.005(3) -0.008(3) -0.002(3)
C3 0.047(3) 0.050(4) 0.023(3) 0.001(3) -0.004(2) -0.003(3)
C4 0.053(4) 0.050(4) 0.030(3) -0.005(3) -0.006(3) -0.004(3)
C5 0.043(3) 0.051(4) 0.026(3) 0.002(3) -0.007(2) -0.002(3)
C6 0.046(3) 0.040(3) 0.033(3) -0.001(3) 0.000(3) -0.001(3)
C7 0.042(3) 0.043(4) 0.030(3) 0.000(3) -0.004(2) -0.007(3)
C8 0.045(3) 0.049(4) 0.029(3) 0.005(3) -0.003(3) -0.004(3)
C9 0.043(3) 0.047(4) 0.030(3) 0.003(3) -0.008(3) 0.002(3)
C10 0.043(3) 0.047(4) 0.032(3) 0.002(3) -0.005(3) -0.001(3)
C11 0.045(3) 0.047(4) 0.026(3) 0.000(3) -0.007(2) -0.003(3)
C12 0.046(3) 0.048(4) 0.025(3) 0.003(3) -0.004(2) -0.003(3)
C13 0.055(4) 0.049(4) 0.034(3) 0.001(3) -0.009(3) 0.000(3)
C14 0.059(4) 0.040(4) 0.038(4) 0.003(3) -0.009(3) -0.001(3)
C15 0.050(4) 0.051(4) 0.028(3) 0.008(3) -0.009(3) -0.002(3)
C16 0.055(4) 0.056(4) 0.027(3) 0.004(3) -0.010(3) 0.002(3)
C17 0.055(4) 0.059(4) 0.027(3) -0.003(3) -0.007(3) 0.005(3)
C18 0.054(4) 0.064(4) 0.031(3) -0.009(3) -0.010(3) 0.008(3)
C19 0.054(4) 0.078(5) 0.036(4) -0.004(3) -0.006(3) 0.001(4)
C20 0.051(4) 0.065(4) 0.030(3) -0.001(3) -0.005(3) -0.004(3)
C21 0.058(4) 0.081(5) 0.040(4) 0.001(3) 0.002(3) -0.004(4)

loop_
_atom_type_symbol
_atom_type_description
_atom_type_scat_dispersion_real
_atom_type_scat_dispersion_imag
_atom_type_scat_source
C C 0.0033 0.0016
;
International Tables for Crystallography
(Vol. C, Tables 4.2.6.8 and 6.1.1.4)
;
H H 0.0000 0.0000
;
International Tables for Crystallography
(Vol. C, Table 6.1.1.4)
;
S S 0.1246 0.1234
;
International Tables for Crystallography
(Vol. C, Tables 4.2.6.8 and 6.1.1.4)
;

loop_
_geom_angle_atom_site_label_1
_geom_angle_atom_site_label_2
_geom_angle_atom_site_label_3
_geom_angle
_geom_angle_site_symmetry_1
_geom_angle_site_symmetry_3
C11 S1 C8 92.6(3) . .
C12 S2 C15 92.2(3) . .
C2 C1 C7 121.1(6) . 3_667
C2 C1 H1 119.4 . .
C7 C1 H1 119.4 3_667 .
C1 C2 C3 121.3(6) . .
C1 C2 H2 119.3 . .
C3 C2 H2 119.3 . .
C4 C3 C2 118.7(5) . .
C4 C3 C8 121.3(6) . .
C2 C3 C8 120.0(5) . .
C3 C4 C5 121.1(6) . .
C3 C4 H4 119.5 . .
C5 C4 H4 119.5 . .
C6 C5 C7 118.6(5) . 3_667
C6 C5 C4 121.9(6) . .
C7 C5 C4 119.5(5) 3_667 .
C7 C6 C5 121.2(5) . .
C7 C6 H6 119.4 . .
C5 C6 H6 119.4 . .
C6 C7 C5 120.2(5) . 3_667
C6 C7 C1 121.7(5) . 3_667
C5 C7 C1 118.1(5) 3_667 3_667
C9 C8 C3 129.9(6) . .
C9 C8 S1 109.6(4) . .
C3 C8 S1 120.4(5) . .
C8 C9 C10 114.1(5) . .
C8 C9 H9 122.9 . .
C10 C9 H9 122.9 . .
C11 C10 C9 113.2(5) . .
C11 C10 H10 123.4 . .
C9 C10 H10 123.4 . .
C10 C11 C12 129.2(5) . .
C10 C11 S1 110.4(4) . .
C12 C11 S1 120.3(4) . .
C13 C12 C11 128.6(5) . .
C13 C12 S2 109.6(4) . .
C11 C12 S2 121.6(5) . .
C12 C13 C14 113.8(5) . .
C12 C13 H13 123.1 . .
C14 C13 H13 123.1 . .
C15 C14 C13 114.1(6) . .
C15 C14 H14 122.9 . .
C13 C14 H14 122.9 . .
C14 C15 C16 129.5(6) . .
C14 C15 S2 110.3(4) . .
C16 C15 S2 120.2(5) . .
C15 C16 C17 116.9(5) . .
C15 C16 H16A 108.1 . .
C17 C16 H16A 108.1 . .
C15 C16 H16B 108.1 . .
C17 C16 H16B 108.1 . .
H16A C16 H16B 107.3 . .
C20 C17 C18 113.3(5) . .
C20 C17 C16 112.5(5) . .
C18 C17 C16 108.8(5) . .
C20 C17 H17 107.3 . .
C18 C17 H17 107.3 . .
C16 C17 H17 107.3 . .
C19 C18 C17 113.8(6) . .
C19 C18 H18A 108.8 . .
C17 C18 H18A 108.8 . .
C19 C18 H18B 108.8 . .
C17 C18 H18B 108.8 . .
H18A C18 H18B 107.7 . .
C18 C19 H19A 109.5 . .
C18 C19 H19B 109.5 . .
H19A C19 H19B 109.5 . .
C18 C19 H19C 109.5 . .
H19A C19 H19C 109.5 . .
H19B C19 H19C 109.5 . .
C21 C20 C17 115.7(5) . .
C21 C20 H20A 108.4 . .
C17 C20 H20A 108.4 . .
C21 C20 H20B 108.4 . .
C17 C20 H20B 108.4 . .
H20A C20 H20B 107.4 . .
C20 C21 H21A 109.5 . .
C20 C21 H21B 109.5 . .
H21A C21 H21B 109.5 . .
C20 C21 H21C 109.5 . .
H21A C21 H21C 109.5 . .
H21B C21 H21C 109.5 . .

loop_
_geom_bond_atom_site_label_1
_geom_bond_atom_site_label_2
_geom_bond_distance
_geom_bond_site_symmetry_2
S1 C11 1.728(6) .
S1 C8 1.749(6) .
S2 C12 1.736(6) .
S2 C15 1.743(6) .
C1 C2 1.357(8) .
C1 C7 1.434(8) 3_667
C1 H1 0.9500 .
C2 C3 1.446(8) .
C2 H2 0.9500 .
C3 C4 1.372(8) .
C3 C8 1.458(8) .
C4 C5 1.435(8) .
C4 H4 0.9500 .
C5 C6 1.401(8) .
C5 C7 1.430(8) 3_667
C6 C7 1.384(8) .
C6 H6 0.9500 .
C7 C5 1.430(8) 3_667
C7 C1 1.434(8) 3_667
C8 C9 1.360(8) .
C9 C10 1.418(7) .
C9 H9 0.9500 .
C10 C11 1.371(8) .
C10 H10 0.9500 .
C11 C12 1.432(7) .
C12 C13 1.356(8) .
C13 C14 1.415(8) .
C13 H13 0.9500 .
C14 C15 1.331(8) .
C14 H14 0.9500 .
C15 C16 1.501(8) .
C16 C17 1.542(9) .
C16 H16A 0.9900 .
C16 H16B 0.9900 .
C17 C20 1.530(8) .
C17 C18 1.536(8) .
C17 H17 1.0000 .
C18 C19 1.525(9) .
C18 H18A 0.9900 .
C18 H18B 0.9900 .
C19 H19A 0.9800 .
C19 H19B 0.9800 .
C19 H19C 0.9800 .
C20 C21 1.524(9) .
C20 H20A 0.9900 .
C20 H20B 0.9900 .
C21 H21A 0.9800 .
C21 H21B 0.9800 .
C21 H21C 0.9800 .

loop_
_geom_torsion_atom_site_label_1
_geom_torsion_atom_site_label_2
_geom_torsion_atom_site_label_3
_geom_torsion_atom_site_label_4
_geom_torsion
_geom_torsion_site_symmetry_1
_geom_torsion_site_symmetry_4
C7 C1 C2 C3 -1.8(9) 3_667 .
C1 C2 C3 C4 -1.2(9) . .
C1 C2 C3 C8 179.9(5) . .
C2 C3 C4 C5 3.5(9) . .
C8 C3 C4 C5 -177.7(5) . .
C3 C4 C5 C6 175.7(6) . .
C3 C4 C5 C7 -2.8(9) . 3_667
C7 C5 C6 C7 -0.5(9) 3_667 .
C4 C5 C6 C7 -179.0(5) . .
C5 C6 C7 C5 0.5(10) . 3_667
C5 C6 C7 C1 -178.7(5) . 3_667
C4 C3 C8 C9 1.3(10) . .
C2 C3 C8 C9 -179.9(6) . .
C4 C3 C8 S1 -179.4(5) . .
C2 C3 C8 S1 -0.6(7) . .
C11 S1 C8 C9 -1.2(5) . .
C11 S1 C8 C3 179.4(5) . .
C3 C8 C9 C10 179.6(6) . .
S1 C8 C9 C10 0.2(6) . .
C8 C9 C10 C11 1.3(7) . .
C9 C10 C11 C12 174.5(6) . .
C9 C10 C11 S1 -2.1(6) . .
C8 S1 C11 C10 1.9(5) . .
C8 S1 C11 C12 -175.0(5) . .
C10 C11 C12 C13 -177.2(6) . .
S1 C11 C12 C13 -0.9(9) . .
C10 C11 C12 S2 -2.8(9) . .
S1 C11 C12 S2 173.5(3) . .
C15 S2 C12 C13 -1.0(5) . .
C15 S2 C12 C11 -176.4(5) . .
C11 C12 C13 C14 177.1(6) . .
S2 C12 C13 C14 2.1(7) . .
C12 C13 C14 C15 -2.5(8) . .
C13 C14 C15 C16 -177.0(6) . .
C13 C14 C15 S2 1.6(7) . .
C12 S2 C15 C14 -0.3(5) . .
C12 S2 C15 C16 178.4(5) . .
C14 C15 C16 C17 -118.3(7) . .
S2 C15 C16 C17 63.3(7) . .
C15 C16 C17 C20 50.1(7) . .
C15 C16 C17 C18 176.6(5) . .
C20 C17 C18 C19 -62.4(7) . .
C16 C17 C18 C19 171.6(5) . .
C18 C17 C20 C21 -60.3(7) . .
C16 C17 C20 C21 63.7(7) . .
